data_7101598
loop_
_publ_author_name
'Zang, Shuangquan'
'Su, Yang'
'Duan, Chunying'
'Li, Yizhi'
'Zhu, Huizhen'
'Meng, Qingjin'

_publ_section_title
;
 Coexistence of chiral hydrophilic and achiral hydrophobic channels in one
 multi-helical-array metal--organic framework incorporating helical water
 cluster chains
;
_journal_coden_ASTM CHCOFS
_journal_issue 48
_journal_name_full
;
 Chemical Communications (Cambridge, United Kingdom)
;
_journal_page_first 4997
_journal_page_last 4999
_journal_paper_doi 10.1039/b611994h
_journal_year 2006
_chemical_formula_moiety '4(C42 H36 Cd4 N2 O24), H4 O2, 20(H2 O)'
_chemical_formula_sum 'C168 H188 Cd16 N8 O118'
_chemical_formula_weight 6005.66
_space_group_IT_number 88
_symmetry_cell_setting tetragonal
_symmetry_space_group_name_Hall '-I 4ad'
_symmetry_space_group_name_H-M 'I 41/a :2'
_atom_sites_solution_hydrogens geom
_atom_sites_solution_primary direct
_atom_sites_solution_secondary difmap
_audit_creation_method SHELXL-97
_cell_angle_alpha 90.00
_cell_angle_beta 90.00
_cell_angle_gamma 90.00
_cell_formula_units_Z 4
_cell_length_a 40.698(2)
_cell_length_b 40.698(2)
_cell_length_c 13.5231(10)
_cell_measurement_reflns_used 5172
_cell_measurement_temperature 293(2)
_cell_measurement_theta_max 26.037
_cell_measurement_theta_min 2.288
_cell_volume 22399(2)
_computing_cell_refinement SMART
_computing_data_collection 'SMART (Bruker, 2000)'
_computing_data_reduction 'SAINT (Bruker, 2000)'
_computing_molecular_graphics SHELXTL
_computing_publication_material SHELXTL
_computing_structure_refinement SHELXTL
_computing_structure_solution 'SHELXTL (Bruker, 2000)'
_diffrn_ambient_temperature 293(2)
_diffrn_measured_fraction_theta_full 0.999
_diffrn_measured_fraction_theta_max 0.999
_diffrn_radiation_monochromator graphite
_diffrn_radiation_source 'fine-focus sealed tube'
_diffrn_radiation_type MoK\a
_diffrn_radiation_wavelength 0.71073
_diffrn_reflns_av_R_equivalents 0.0686
_diffrn_reflns_av_sigmaI/netI 0.0488
_diffrn_reflns_limit_h_max 49
_diffrn_reflns_limit_h_min -49
_diffrn_reflns_limit_k_max 50
_diffrn_reflns_limit_k_min -38
_diffrn_reflns_limit_l_max 15
_diffrn_reflns_limit_l_min -16
_diffrn_reflns_number 60083
_diffrn_reflns_theta_full 26.00
_diffrn_reflns_theta_max 26.00
_diffrn_reflns_theta_min 1.88
_exptl_absorpt_coefficient_mu 1.588
_exptl_absorpt_correction_T_max 0.848
_exptl_absorpt_correction_T_min 0.677
_exptl_absorpt_correction_type multi-scan
_exptl_absorpt_process_details 'SADABS(Bruker, 2000)'
_exptl_crystal_colour colourless
_exptl_crystal_density_diffrn 1.781
_exptl_crystal_density_method 'not measured'
_exptl_crystal_description needle
_exptl_crystal_F_000 11856
_exptl_crystal_size_max 0.33
_exptl_crystal_size_mid 0.21
_exptl_crystal_size_min 0.10
_refine_diff_density_max 0.477
_refine_diff_density_min -1.499
_refine_diff_density_rms 0.121
_refine_ls_extinction_method none
_refine_ls_goodness_of_fit_ref 1.084
_refine_ls_hydrogen_treatment mixed
_refine_ls_matrix_type full
_refine_ls_number_parameters 739
_refine_ls_number_reflns 11021
_refine_ls_number_restraints 1
_refine_ls_restrained_S_all 1.084
_refine_ls_R_factor_all 0.0717
_refine_ls_R_factor_gt 0.0535
_refine_ls_shift/su_max 0.000
_refine_ls_shift/su_mean 0.000
_refine_ls_structure_factor_coef Fsqd
_refine_ls_weighting_details 'calc w=1/[\s^2^(Fo^2^)+(0.0800P)^2^+1.9900P] where P=(Fo^2^+2Fc^2^)/3'
_refine_ls_weighting_scheme calc
_refine_ls_wR_factor_gt 0.1276
_refine_ls_wR_factor_ref 0.1344
_reflns_number_gt 9150
_reflns_number_total 11021
_reflns_threshold_expression >2sigma(I)
_cod_data_source_file b611994h.txt
_cod_depositor_comments
;
The following automatic conversions were performed:
'_symmetry_cell_setting' value 'Tetragonal' changed to 'tetragonal'
according to '/home/saulius/struct/CIF-dictionaries/cif_core.dic'
dictionary named 'cif_core.dic' version 2.4.1 from 2010-06-29.

Automatic conversion script
Id: cif_fix_enum 1527 2010-12-29 10:47:43Z saulius 
;
_cod_original_sg_symbol_H-M 'I 41/a'
_cod_database_code 7101598

loop_
_symmetry_equiv_pos_as_xyz
'x, y, z'
'-x+1/2, -y, z+1/2'
'-y+3/4, x+1/4, z+1/4'
'y+3/4, -x+3/4, z+3/4'
'x+1/2, y+1/2, z+1/2'
'-x+1, -y+1/2, z+1'
'-y+5/4, x+3/4, z+3/4'
'y+5/4, -x+5/4, z+5/4'
'-x, -y, -z'
'x-1/2, y, -z-1/2'
'y-3/4, -x-1/4, -z-1/4'
'-y-3/4, x-3/4, -z-3/4'
'-x+1/2, -y+1/2, -z+1/2'
'x, y+1/2, -z'
'y-1/4, -x+1/4, -z+1/4'
'-y-1/4, x-1/4, -z-1/4'

loop_
_atom_site_label
_atom_site_type_symbol
_atom_site_fract_x
_atom_site_fract_y
_atom_site_fract_z
_atom_site_U_iso_or_equiv
_atom_site_adp_type
_atom_site_occupancy
_atom_site_symmetry_multiplicity
_atom_site_calc_flag
_atom_site_refinement_flags
Cd1 Cd 0.467394(10) 0.583062(10) 0.54914(3) 0.03044(11) Uani 1 1 d .
Cd2 Cd 0.370357(10) 0.619235(9) 0.37126(3) 0.03095(11) Uani 1 1 d .
Cd3 Cd 0.267257(10) 0.699042(11) 0.50475(3) 0.03401(12) Uani 1 1 d .
Cd4 Cd 0.334663(9) 0.723651(9) 0.19076(3) 0.02685(11) Uani 1 1 d .
C1 C 0.43972(13) 0.68837(13) 0.3501(5) 0.0312(12) Uani 1 1 d .
C2 C 0.45015(12) 0.65674(14) 0.3231(4) 0.0291(11) Uani 1 1 d .
C3 C 0.45980(12) 0.65149(13) 0.2251(4) 0.0267(11) Uani 1 1 d .
C4 C 0.46078(15) 0.67797(17) 0.1603(6) 0.0449(16) Uani 1 1 d .
H4 H 0.4674 0.6743 0.0954 0.054 Uiso 1 1 calc R
C5 C 0.45267(16) 0.70823(18) 0.1867(5) 0.0491(19) Uani 1 1 d .
H5 H 0.4546 0.7257 0.1427 0.059 Uiso 1 1 calc R
C6 C 0.44114(14) 0.71306(16) 0.2829(5) 0.0389(14) Uani 1 1 d .
H6 H 0.4342 0.7339 0.3015 0.047 Uiso 1 1 calc R
C7 C 0.42604(16) 0.69524(14) 0.4502(4) 0.0360(13) Uani 1 1 d .
C8 C 0.39182(13) 0.70028(14) 0.4561(4) 0.0306(12) Uani 1 1 d .
C9 C 0.37694(13) 0.71042(14) 0.5485(4) 0.0321(12) Uani 1 1 d .
C10 C 0.39729(15) 0.71553(16) 0.6264(5) 0.0394(14) Uani 1 1 d .
H10 H 0.3881 0.7222 0.6861 0.047 Uiso 1 1 calc R
C11 C 0.43181(13) 0.71122(13) 0.6214(5) 0.0309(12) Uani 1 1 d .
H11 H 0.4450 0.7157 0.6759 0.037 Uiso 1 1 calc R
C12 C 0.44569(14) 0.70007(15) 0.5333(5) 0.0392(15) Uani 1 1 d .
H12 H 0.4681 0.6958 0.5300 0.047 Uiso 1 1 calc R
C13 C 0.46816(17) 0.61847(17) 0.1871(5) 0.0445(17) Uani 1 1 d .
C14 C 0.44984(13) 0.62999(14) 0.3992(4) 0.0303(12) Uani 1 1 d .
C15 C 0.37143(13) 0.69758(13) 0.3658(4) 0.0243(10) Uani 1 1 d .
C16 C 0.34211(14) 0.71368(13) 0.5571(4) 0.0309(13) Uani 1 1 d .
C17 C 0.20069(15) 0.64618(15) 0.2242(4) 0.0348(13) Uani 1 1 d .
H17 H 0.1896 0.6420 0.2831 0.042 Uiso 1 1 calc R
C18 C 0.23154(14) 0.66276(13) 0.2255(4) 0.0313(12) Uani 1 1 d .
C19 C 0.24863(14) 0.66715(14) 0.1422(4) 0.0305(12) Uani 1 1 d .
C20 C 0.23799(13) 0.65379(13) 0.0510(4) 0.0277(11) Uani 1 1 d .
C21 C 0.20783(14) 0.63947(14) 0.0468(4) 0.0326(13) Uani 1 1 d .
H21 H 0.2001 0.6315 -0.0133 0.039 Uiso 1 1 calc R
C22 C 0.18734(15) 0.63633(15) 0.1354(5) 0.0373(13) Uani 1 1 d .
H22 H 0.1661 0.6280 0.1318 0.045 Uiso 1 1 calc R
C23 C 0.27493(15) 0.65646(16) -0.2097(5) 0.0407(15) Uani 1 1 d .
C24 C 0.25226(13) 0.66234(13) -0.1286(4) 0.0316(12) Uani 1 1 d .
C25 C 0.26055(13) 0.65205(14) -0.0372(4) 0.0316(12) Uani 1 1 d .
C26 C 0.28930(15) 0.63583(15) -0.0190(4) 0.0365(14) Uani 1 1 d .
H26 H 0.2944 0.6294 0.0452 0.044 Uiso 1 1 calc R
C27 C 0.31115(15) 0.62880(15) -0.0961(5) 0.0396(14) Uani 1 1 d .
H27 H 0.3304 0.6173 -0.0834 0.048 Uiso 1 1 calc R
C28 C 0.30380(16) 0.63929(16) -0.1934(5) 0.0460(17) Uani 1 1 d .
H28 H 0.3181 0.6347 -0.2454 0.055 Uiso 1 1 calc R
C29 C 0.24400(15) 0.67505(15) 0.3234(4) 0.0357(13) Uani 1 1 d .
C30 C 0.28055(15) 0.68604(13) 0.1489(4) 0.0338(12) Uani 1 1 d .
C31 C 0.22120(14) 0.68015(13) -0.1548(4) 0.0283(11) Uani 1 1 d .
C32 C 0.26964(13) 0.67206(17) -0.3092(4) 0.0362(14) Uani 1 1 d .
C33 C 0.41484(14) 0.62500(14) 0.6654(4) 0.0326(12) Uani 1 1 d .
H33 H 0.4051 0.6231 0.6034 0.039 Uiso 1 1 calc R
C34 C 0.39778(16) 0.64212(16) 0.7397(4) 0.0395(14) Uani 1 1 d .
H34 H 0.3779 0.6526 0.7262 0.047 Uiso 1 1 calc R
C35 C 0.41149(15) 0.64296(14) 0.8339(4) 0.0333(13) Uani 1 1 d .
C36 C 0.44334(14) 0.62779(15) 0.8494(4) 0.0349(13) Uani 1 1 d .
H36 H 0.4540 0.6285 0.9102 0.042 Uiso 1 1 calc R
C37 C 0.45660(15) 0.61257(15) 0.7703(5) 0.0375(13) Uani 1 1 d .
H37 H 0.4765 0.6017 0.7792 0.045 Uiso 1 1 calc R
C38 C 0.39453(14) 0.66162(14) 0.9165(4) 0.0305(12) Uani 1 1 d .
C39 C 0.37430(15) 0.68937(17) 0.8952(5) 0.0428(15) Uani 1 1 d .
H39 H 0.3715 0.6969 0.8308 0.051 Uiso 1 1 calc R
C40 C 0.35893(15) 0.70462(14) 0.9743(4) 0.0373(14) Uani 1 1 d .
H40 H 0.3463 0.7232 0.9615 0.045 Uiso 1 1 calc R
C41 C 0.37907(16) 0.66729(16) 1.0856(5) 0.0414(14) Uani 1 1 d .
H41 H 0.3802 0.6594 1.1501 0.050 Uiso 1 1 calc R
C42 C 0.39626(16) 0.65046(16) 1.0111(5) 0.0421(15) Uani 1 1 d .
H42 H 0.4087 0.6319 1.0263 0.050 Uiso 1 1 calc R
N1 N 0.44309(12) 0.61191(12) 0.6789(4) 0.0338(11) Uani 1 1 d .
N2 N 0.36110(12) 0.69428(13) 1.0672(4) 0.0370(11) Uani 1 1 d .
O1 O 0.42246(9) 0.61773(9) 0.4287(3) 0.0305(8) Uani 1 1 d .
O2 O 0.47607(10) 0.62232(11) 0.4385(3) 0.0405(10) Uani 1 1 d .
O3 O 0.45611(12) 0.59354(11) 0.2290(4) 0.0498(12) Uani 1 1 d .
O4 O 0.48566(11) 0.61617(11) 0.1124(3) 0.0420(10) Uani 1 1 d .
O5 O 0.36783(9) 0.67157(10) 0.3221(3) 0.0338(9) Uani 1 1 d .
O6 O 0.36157(10) 0.72477(10) 0.3330(3) 0.0364(9) Uani 1 1 d .
O7 O 0.32327(9) 0.69497(9) 0.5059(3) 0.0272(8) Uani 1 1 d .
O8 O 0.33040(10) 0.73474(9) 0.6128(3) 0.0342(9) Uani 1 1 d .
O9 O 0.28455(9) 0.71097(9) 0.0982(3) 0.0302(8) Uani 1 1 d .
O10 O 0.30183(9) 0.67597(10) 0.2117(3) 0.0327(9) Uani 1 1 d .
O11 O 0.24634(10) 0.70564(11) 0.3367(3) 0.0403(10) Uani 1 1 d .
O12 O 0.25267(10) 0.65509(10) 0.3903(3) 0.0368(9) Uani 1 1 d .
O13 O 0.20485(9) 0.67189(9) -0.2262(3) 0.0297(8) Uani 1 1 d .
O14 O 0.21373(11) 0.70447(9) -0.1011(3) 0.0371(10) Uani 1 1 d .
O15 O 0.27127(12) 0.65275(11) -0.3829(3) 0.0443(11) Uani 1 1 d .
O16 O 0.26644(10) 0.70119(10) -0.3176(3) 0.0360(9) Uani 1 1 d .
O17 O 0.49988(11) 0.54772(10) 0.4558(3) 0.0361(10) Uani 1 1 d .
H17A H 0.5193 0.5579 0.4653 0.043 Uiso 1 1 d R
H17B H 0.5041 0.5301 0.4939 0.043 Uiso 1 1 d R
O18 O 0.38872(9) 0.59797(10) 0.2243(3) 0.0353(9) Uani 1 1 d .
H18B H 0.4025 0.5808 0.2318 0.042 Uiso 1 1 d R
H18C H 0.4023 0.6104 0.1876 0.042 Uiso 1 1 d R
O19 O 0.36605(10) 0.56605(10) 0.4328(4) 0.0406(10) Uani 1 1 d .
H19B H 0.3718 0.5681 0.4967 0.049 Uiso 1 1 d R
H19C H 0.3850 0.5595 0.4044 0.049 Uiso 1 1 d R
O20 O 0.34651(11) 0.63205(11) 0.5188(3) 0.0407(10) Uani 1 1 d .
H20B H 0.3353 0.6508 0.5089 0.049 Uiso 1 1 d R
H20C H 0.3332 0.6176 0.5491 0.049 Uiso 1 1 d R
O21 O 0.31745(12) 0.61759(12) 0.2968(4) 0.0505(12) Uani 1 1 d .
H21A H 0.3209 0.6198 0.2314 0.061 Uiso 1 1 d R
H21C H 0.3073 0.6361 0.3164 0.061 Uiso 1 1 d R
O22 O 0.27030(9) 0.75307(9) 0.4658(3) 0.0334(9) Uani 1 1 d .
H22A H 0.2787 0.7640 0.5180 0.040 Uiso 1 1 d R
H22C H 0.2497 0.7590 0.4499 0.040 Uiso 1 1 d R
O23 O 0.21198(11) 0.69440(11) 0.5559(3) 0.0429(10) Uani 1 1 d .
H23A H 0.2142 0.6940 0.6221 0.051 Uiso 1 1 d R
H23B H 0.2017 0.7130 0.5373 0.051 Uiso 1 1 d R
O24 O 0.30055(10) 0.75905(10) 0.2716(3) 0.0409(10) Uani 1 1 d .
H24B H 0.2895 0.7692 0.2227 0.049 Uiso 1 1 d R
H24C H 0.2869 0.7446 0.3009 0.049 Uiso 1 1 d R
O25 O 0.5002(9) 0.7442(4) 0.4002(7) 0.035(5) Uani 0.50 1 d P
H25A H 0.521(4) 0.750(4) 0.379(11) 0.043 Uiso 0.50 1 d P
H25B H 0.490(4) 0.763(5) 0.423(12) 0.043 Uiso 0.50 1 d P
O26 O 0.32680(10) 0.49203(10) 0.9394(3) 0.0364(10) Uani 1 1 d .
H26B H 0.3310(17) 0.4934(17) 1.006(6) 0.044 Uiso 1 1 d .
H26A H 0.3359(17) 0.4726(18) 0.919(5) 0.044 Uiso 1 1 d .
O27 O 0.25818(11) 0.49795(12) 0.8983(3) 0.0405(10) Uani 1 1 d .
H27A H 0.2588(18) 0.5177(19) 0.865(6) 0.049 Uiso 1 1 d .
H27B H 0.2806(16) 0.4903(15) 0.921(5) 0.049 Uiso 1 1 d D
O28 O 0.24702(10) 0.42997(11) 0.8954(3) 0.0327(9) Uani 1 1 d .
H28B H 0.2462(15) 0.4513(15) 0.888(5) 0.039 Uiso 1 1 d D
H28A H 0.2676(17) 0.4223(16) 0.909(5) 0.039 Uiso 1 1 d .
O29 O 0.20522(10) 0.40821(10) 0.0735(3) 0.0334(9) Uani 1 1 d .
H29A H 0.2191(17) 0.4103(17) 0.021(6) 0.040 Uiso 1 1 d .
H29B H 0.2172(17) 0.4030(16) 0.129(5) 0.040 Uiso 1 1 d .
O30 O 0.18483(11) 0.48143(11) 0.0721(3) 0.0399(10) Uani 1 1 d .
H30A H 0.1881(18) 0.459(2) 0.073(5) 0.048 Uiso 1 1 d .
H30B H 0.1684(19) 0.4869(18) 0.115(6) 0.048 Uiso 1 1 d .

loop_
_atom_site_aniso_label
_atom_site_aniso_U_11
_atom_site_aniso_U_22
_atom_site_aniso_U_33
_atom_site_aniso_U_23
_atom_site_aniso_U_13
_atom_site_aniso_U_12
Cd1 0.0341(2) 0.0304(2) 0.0268(2) 0.00116(15) -0.00119(16) -0.00016(16)
Cd2 0.0352(2) 0.0250(2) 0.0326(2) -0.00082(16) 0.00337(17) 0.00389(16)
Cd3 0.0306(2) 0.0410(2) 0.0305(2) 0.00288(18) -0.00186(16) 0.00201(17)
Cd4 0.0283(2) 0.0278(2) 0.0245(2) 0.00112(15) -0.00231(15) -0.00004(15)
C1 0.024(3) 0.028(3) 0.042(3) 0.004(2) 0.003(2) 0.001(2)
C2 0.022(3) 0.038(3) 0.027(3) -0.008(2) -0.001(2) 0.006(2)
C3 0.017(2) 0.031(3) 0.032(3) 0.015(2) -0.004(2) 0.0041(19)
C4 0.033(3) 0.051(4) 0.051(4) -0.010(3) -0.010(3) 0.001(3)
C5 0.042(3) 0.057(4) 0.049(4) -0.033(3) -0.029(3) 0.029(3)
C6 0.027(3) 0.048(4) 0.042(4) -0.002(3) -0.003(2) -0.005(2)
C7 0.050(4) 0.030(3) 0.029(3) 0.007(2) 0.007(3) 0.001(2)
C8 0.027(3) 0.030(3) 0.034(3) 0.004(2) -0.006(2) 0.004(2)
C9 0.020(3) 0.039(3) 0.038(3) -0.003(2) 0.000(2) 0.009(2)
C10 0.037(3) 0.050(4) 0.032(3) 0.001(3) 0.010(3) -0.004(3)
C11 0.019(2) 0.028(3) 0.045(3) 0.002(2) 0.002(2) -0.003(2)
C12 0.025(3) 0.044(3) 0.048(4) 0.030(3) 0.008(3) 0.015(2)
C13 0.052(4) 0.046(4) 0.037(3) 0.017(3) 0.007(3) 0.035(3)
C14 0.027(3) 0.032(3) 0.032(3) -0.008(2) -0.011(2) 0.009(2)
C15 0.030(3) 0.028(3) 0.014(2) 0.0012(19) -0.0033(19) -0.005(2)
C16 0.040(3) 0.022(3) 0.030(3) -0.008(2) -0.026(2) 0.009(2)
C17 0.038(3) 0.042(3) 0.024(3) -0.003(2) 0.002(2) -0.013(2)
C18 0.035(3) 0.022(3) 0.037(3) -0.010(2) -0.013(2) 0.008(2)
C19 0.039(3) 0.033(3) 0.020(3) 0.005(2) 0.006(2) 0.003(2)
C20 0.028(3) 0.026(3) 0.029(3) -0.005(2) 0.002(2) -0.001(2)
C21 0.033(3) 0.034(3) 0.030(3) -0.001(2) 0.007(2) -0.022(2)
C22 0.036(3) 0.036(3) 0.041(3) -0.005(3) 0.001(3) -0.012(2)
C23 0.030(3) 0.049(4) 0.043(4) -0.009(3) 0.008(3) -0.007(3)
C24 0.028(3) 0.029(3) 0.038(3) 0.015(2) -0.013(2) -0.003(2)
C25 0.027(3) 0.033(3) 0.034(3) 0.007(2) 0.002(2) -0.014(2)
C26 0.041(3) 0.045(3) 0.024(3) -0.005(2) -0.003(2) 0.027(3)
C27 0.038(3) 0.035(3) 0.046(4) 0.001(3) 0.016(3) 0.013(3)
C28 0.037(3) 0.046(4) 0.055(4) 0.014(3) -0.019(3) 0.019(3)
C29 0.038(3) 0.039(3) 0.029(3) 0.003(2) -0.006(2) 0.009(3)
C30 0.044(3) 0.026(3) 0.032(3) 0.001(2) -0.001(3) -0.004(2)
C31 0.038(3) 0.024(3) 0.022(3) 0.004(2) -0.007(2) -0.015(2)
C32 0.025(3) 0.056(4) 0.028(3) 0.012(3) -0.010(2) -0.020(3)
C33 0.036(3) 0.034(3) 0.028(3) -0.001(2) -0.005(2) 0.011(2)
C34 0.041(3) 0.054(4) 0.024(3) 0.005(3) -0.005(2) 0.009(3)
C35 0.038(3) 0.030(3) 0.031(3) 0.006(2) -0.016(2) 0.002(2)
C36 0.030(3) 0.044(3) 0.031(3) 0.007(2) -0.002(2) -0.004(2)
C37 0.035(3) 0.043(3) 0.035(3) 0.000(3) 0.000(3) 0.004(3)
C38 0.042(3) 0.032(3) 0.017(2) 0.004(2) -0.006(2) -0.008(2)
C39 0.032(3) 0.057(4) 0.040(4) -0.010(3) -0.018(3) 0.018(3)
C40 0.043(3) 0.034(3) 0.035(3) -0.003(2) -0.019(3) 0.023(3)
C41 0.048(4) 0.046(4) 0.030(3) -0.007(3) -0.005(3) 0.016(3)
C42 0.039(3) 0.042(3) 0.046(4) -0.012(3) -0.012(3) 0.004(3)
N1 0.035(3) 0.042(3) 0.025(2) 0.018(2) -0.0009(19) 0.004(2)
N2 0.030(2) 0.053(3) 0.028(3) -0.003(2) -0.013(2) 0.005(2)
O1 0.034(2) 0.0254(19) 0.032(2) 0.0025(16) -0.0050(16) 0.0024(15)
O2 0.027(2) 0.045(2) 0.050(3) -0.004(2) 0.0097(18) 0.0201(18)
O3 0.051(3) 0.040(3) 0.059(3) -0.007(2) 0.003(2) 0.022(2)
O4 0.043(2) 0.047(3) 0.036(2) 0.0033(19) -0.0106(19) 0.018(2)
O5 0.031(2) 0.042(2) 0.028(2) 0.0079(18) 0.0077(16) -0.0022(17)
O6 0.046(2) 0.032(2) 0.031(2) 0.0023(17) -0.0044(18) 0.0089(17)
O7 0.0291(19) 0.0227(18) 0.030(2) -0.0005(15) 0.0012(15) 0.0018(14)
O8 0.038(2) 0.0266(19) 0.038(2) 0.0170(17) -0.0098(18) 0.0046(16)
O9 0.035(2) 0.0232(18) 0.033(2) -0.0085(15) 0.0169(16) -0.0053(15)
O10 0.030(2) 0.035(2) 0.033(2) -0.0059(17) 0.0025(16) -0.0056(16)
O11 0.037(2) 0.050(3) 0.034(2) 0.0124(19) 0.0068(18) 0.0015(19)
O12 0.042(2) 0.043(2) 0.025(2) -0.0038(18) 0.0071(17) -0.0009(18)
O13 0.0249(18) 0.038(2) 0.0259(19) 0.0087(16) 0.0119(15) -0.0071(15)
O14 0.051(2) 0.027(2) 0.034(2) 0.0145(17) 0.0075(19) 0.0119(18)
O15 0.057(3) 0.047(3) 0.029(2) 0.0054(19) -0.003(2) -0.016(2)
O16 0.043(2) 0.039(2) 0.026(2) 0.0007(17) -0.0033(17) -0.0137(18)
O17 0.053(3) 0.032(2) 0.023(2) 0.0034(16) 0.0082(17) -0.0278(18)
O18 0.0264(19) 0.043(2) 0.037(2) -0.0086(18) 0.0073(17) -0.0031(16)
O19 0.031(2) 0.028(2) 0.062(3) -0.0114(19) -0.0029(19) 0.0084(16)
O20 0.043(2) 0.041(2) 0.038(2) 0.0059(19) -0.0064(19) -0.0037(19)
O21 0.049(3) 0.055(3) 0.047(3) -0.016(2) -0.017(2) 0.009(2)
O22 0.0193(18) 0.032(2) 0.049(2) -0.0093(18) -0.0097(16) 0.0119(15)
O23 0.046(3) 0.041(2) 0.041(3) 0.0017(19) -0.005(2) -0.016(2)
O24 0.040(2) 0.042(2) 0.041(2) -0.0009(19) 0.0069(19) -0.0210(18)
O25 0.037(5) 0.032(15) 0.038(4) -0.012(5) -0.006(6) 0.021(12)
O26 0.044(2) 0.035(2) 0.031(2) -0.0090(17) 0.0120(18) 0.0195(18)
O27 0.036(2) 0.050(3) 0.036(2) 0.015(2) -0.0047(19) -0.0027(19)
O28 0.029(2) 0.039(2) 0.030(2) 0.0168(17) 0.0142(16) 0.0187(17)
O29 0.030(2) 0.035(2) 0.036(2) 0.0122(18) -0.0070(17) 0.0177(16)
O30 0.039(2) 0.034(2) 0.046(3) 0.0164(19) 0.018(2) 0.0175(18)

loop_
_atom_type_symbol
_atom_type_description
_atom_type_scat_dispersion_real
_atom_type_scat_dispersion_imag
_atom_type_scat_source
C C 0.0033 0.0016 'International Tables Vol C Tables 4.2.6.8 and 6.1.1.4'
H H 0.0000 0.0000 'International Tables Vol C Tables 4.2.6.8 and 6.1.1.4'
N N 0.0061 0.0033 'International Tables Vol C Tables 4.2.6.8 and 6.1.1.4'
O O 0.0106 0.0060 'International Tables Vol C Tables 4.2.6.8 and 6.1.1.4'
Cd Cd -0.8075 1.2024 'International Tables Vol C Tables 4.2.6.8 and 6.1.1.4'

loop_
_geom_angle_atom_site_label_1
_geom_angle_atom_site_label_2
_geom_angle_atom_site_label_3
_geom_angle
_geom_angle_site_symmetry_1
_geom_angle_site_symmetry_3
O2 Cd1 O8 104.48(15) . 12_767
O2 Cd1 O17 89.34(13) . .
O8 Cd1 O17 76.65(15) 12_767 .
O2 Cd1 N1 102.28(15) . .
O8 Cd1 N1 89.62(15) 12_767 .
O17 Cd1 N1 163.96(15) . .
O2 Cd1 O14 171.56(16) . 4_455
O8 Cd1 O14 81.71(14) 12_767 4_455
O17 Cd1 O14 86.51(13) . 4_455
N1 Cd1 O14 83.29(15) . 4_455
O2 Cd1 O13 118.87(15) . 4_455
O8 Cd1 O13 133.76(13) 12_767 4_455
O17 Cd1 O13 87.95(12) . 4_455
N1 Cd1 O13 95.87(15) . 4_455
O14 Cd1 O13 53.68(14) 4_455 4_455
O2 Cd1 C31 145.01(16) . 4_455
O8 Cd1 C31 108.29(14) 12_767 4_455
O17 Cd1 C31 86.54(14) . 4_455
N1 Cd1 C31 90.01(16) . 4_455
O14 Cd1 C31 27.37(15) 4_455 4_455
O13 Cd1 C31 26.32(14) 4_455 4_455
O5 Cd2 O1 99.87(14) . .
O5 Cd2 O20 91.31(15) . .
O1 Cd2 O20 96.03(15) . .
O5 Cd2 O18 96.71(15) . .
O1 Cd2 O18 88.95(14) . .
O20 Cd2 O18 169.72(15) . .
O5 Cd2 O19 172.13(14) . .
O1 Cd2 O19 85.56(14) . .
O20 Cd2 O19 82.40(16) . .
O18 Cd2 O19 89.04(16) . .
O5 Cd2 O21 81.90(16) . .
O1 Cd2 O21 174.12(16) . .
O20 Cd2 O21 89.52(16) . .
O18 Cd2 O21 85.26(16) . .
O19 Cd2 O21 93.27(16) . .
O22 Cd3 O7 91.00(13) . .
O22 Cd3 O23 101.41(14) . .
O7 Cd3 O23 160.49(15) . .
O22 Cd3 O16 101.41(15) . 1_556
O7 Cd3 O16 90.57(14) . 1_556
O23 Cd3 O16 72.38(15) . 1_556
O22 Cd3 O15 153.65(15) . 1_556
O7 Cd3 O15 82.67(15) . 1_556
O23 Cd3 O15 79.55(16) . 1_556
O16 Cd3 O15 53.36(15) 1_556 1_556
O22 Cd3 O12 125.30(15) . .
O7 Cd3 O12 101.17(13) . .
O23 Cd3 O12 83.99(14) . .
O16 Cd3 O12 131.12(14) 1_556 .
O15 Cd3 O12 81.05(14) 1_556 .
O22 Cd3 O11 72.29(15) . .
O7 Cd3 O11 111.21(14) . .
O23 Cd3 O11 87.08(15) . .
O16 Cd3 O11 157.11(14) 1_556 .
O15 Cd3 O11 133.78(15) 1_556 .
O12 Cd3 O11 53.49(15) . .
O22 Cd3 C32 126.82(18) . 1_556
O7 Cd3 C32 85.97(15) . 1_556
O23 Cd3 C32 74.55(16) . 1_556
O16 Cd3 C32 25.81(17) 1_556 1_556
O15 Cd3 C32 27.56(18) 1_556 1_556
O12 Cd3 C32 107.27(17) . 1_556
O11 Cd3 C32 155.34(15) . 1_556
O6 Cd4 O4 88.87(16) . 15_565
O6 Cd4 O24 82.62(16) . .
O4 Cd4 O24 92.06(16) 15_565 .
O6 Cd4 N2 114.01(16) . 1_554
O4 Cd4 N2 83.26(18) 15_565 1_554
O24 Cd4 N2 162.50(17) . 1_554
O6 Cd4 O10 101.06(15) . .
O4 Cd4 O10 167.50(14) 15_565 .
O24 Cd4 O10 96.70(14) . .
N2 Cd4 O10 85.74(17) 1_554 .
O6 Cd4 O9 149.39(14) . .
O4 Cd4 O9 118.31(15) 15_565 .
O24 Cd4 O9 82.59(14) . .
N2 Cd4 O9 84.82(14) 1_554 .
O10 Cd4 O9 54.49(13) . .
O6 Cd4 C30 126.04(17) . .
O4 Cd4 C30 144.67(17) 15_565 .
O24 Cd4 C30 87.86(16) . .
N2 Cd4 C30 86.34(18) 1_554 .
O10 Cd4 C30 27.81(15) . .
O9 Cd4 C30 26.78(15) . .
C6 C1 C2 119.5(6) . .
C6 C1 C7 119.0(5) . .
C2 C1 C7 121.4(5) . .
C3 C2 C1 118.1(5) . .
C3 C2 C14 122.8(5) . .
C1 C2 C14 119.0(5) . .
C4 C3 C2 119.2(5) . .
C4 C3 C13 118.6(5) . .
C2 C3 C13 122.2(5) . .
C5 C4 C3 122.9(7) . .
C5 C4 H4 118.5 . .
C3 C4 H4 118.5 . .
C4 C5 C6 117.8(8) . .
C4 C5 H5 121.1 . .
C6 C5 H5 121.1 . .
C1 C6 C5 122.3(6) . .
C1 C6 H6 118.9 . .
C5 C6 H6 118.9 . .
C12 C7 C8 120.1(5) . .
C12 C7 C1 123.0(6) . .
C8 C7 C1 116.5(5) . .
C7 C8 C9 120.2(5) . .
C7 C8 C15 119.8(5) . .
C9 C8 C15 119.9(5) . .
C10 C9 C16 121.9(5) . .
C10 C9 C8 117.3(5) . .
C16 C9 C8 120.7(5) . .
C9 C10 C11 123.4(6) . .
C9 C10 H10 118.3 . .
C11 C10 H10 118.3 . .
C12 C11 C10 118.8(6) . .
C12 C11 H11 120.6 . .
C10 C11 H11 120.6 . .
C7 C12 C11 120.2(5) . .
C7 C12 H12 119.9 . .
C11 C12 H12 119.9 . .
O4 C13 O3 121.9(6) . .
O4 C13 C3 119.0(6) . .
O3 C13 C3 119.0(5) . .
O2 C14 O1 121.3(5) . .
O2 C14 C2 118.2(5) . .
O1 C14 C2 120.2(4) . .
O5 C15 O6 123.6(5) . .
O5 C15 C8 122.0(5) . .
O6 C15 C8 113.9(5) . .
O8 C16 O7 120.7(5) . .
O8 C16 C9 119.7(5) . .
O7 C16 C9 119.6(5) . .
C22 C17 C18 119.7(5) . .
C22 C17 H17 120.2 . .
C18 C17 H17 120.2 . .
C19 C18 C17 120.8(5) . .
C19 C18 C29 121.5(5) . .
C17 C18 C29 117.7(6) . .
C18 C19 C20 121.6(5) . .
C18 C19 C30 117.7(5) . .
C20 C19 C30 120.7(5) . .
C21 C20 C19 118.5(5) . .
C21 C20 C25 119.8(5) . .
C19 C20 C25 121.4(5) . .
C20 C21 C22 121.1(5) . .
C20 C21 H21 119.4 . .
C22 C21 H21 119.4 . .
C17 C22 C21 117.6(5) . .
C17 C22 H22 121.2 . .
C21 C22 H22 121.2 . .
C28 C23 C24 120.2(6) . .
C28 C23 C32 118.5(6) . .
C24 C23 C32 121.0(6) . .
C25 C24 C23 118.8(5) . .
C25 C24 C31 125.3(6) . .
C23 C24 C31 115.9(5) . .
C24 C25 C26 122.0(6) . .
C24 C25 C20 124.0(5) . .
C26 C25 C20 113.7(5) . .
C25 C26 C27 120.6(6) . .
C25 C26 H26 119.7 . .
C27 C26 H26 119.7 . .
C26 C27 C28 119.8(6) . .
C26 C27 H27 120.1 . .
C28 C27 H27 120.1 . .
C23 C28 C27 118.6(7) . .
C23 C28 H28 120.7 . .
C27 C28 H28 120.7 . .
O11 C29 O12 120.7(6) . .
O11 C29 C18 118.6(5) . .
O12 C29 C18 120.6(5) . .
O9 C30 O10 122.8(5) . .
O9 C30 C19 119.8(5) . .
O10 C30 C19 117.3(5) . .
O9 C30 Cd4 63.3(3) . .
O10 C30 Cd4 59.9(3) . .
C19 C30 Cd4 170.6(4) . .
O13 C31 O14 122.6(5) . .
O13 C31 C24 120.9(5) . .
O14 C31 C24 116.4(5) . .
O13 C31 Cd1 62.3(3) . 3_554
O14 C31 Cd1 60.4(3) . 3_554
C24 C31 Cd1 175.5(4) . 3_554
O16 C32 O15 122.9(5) . .
O16 C32 C23 121.2(6) . .
O15 C32 C23 115.7(6) . .
O16 C32 Cd3 60.9(3) . 1_554
O15 C32 Cd3 62.0(3) . 1_554
C23 C32 Cd3 173.6(4) . 1_554
N1 C33 C34 123.2(5) . .
N1 C33 H33 118.4 . .
C34 C33 H33 118.4 . .
C35 C34 C33 117.9(6) . .
C35 C34 H34 121.0 . .
C33 C34 H34 121.0 . .
C34 C35 C36 118.7(6) . .
C34 C35 C38 120.3(5) . .
C36 C35 C38 120.9(5) . .
C37 C36 C35 116.0(6) . .
C37 C36 H36 122.0 . .
C35 C36 H36 122.0 . .
C36 C37 N1 124.8(6) . .
C36 C37 H37 117.6 . .
N1 C37 H37 117.6 . .
C42 C38 C39 119.0(6) . .
C42 C38 C35 120.1(5) . .
C39 C38 C35 120.6(5) . .
C40 C39 C38 117.3(6) . .
C40 C39 H39 121.4 . .
C38 C39 H39 121.4 . .
N2 C40 C39 123.9(5) . .
N2 C40 H40 118.0 . .
C39 C40 H40 118.0 . .
N2 C41 C42 122.5(6) . .
N2 C41 H41 118.8 . .
C42 C41 H41 118.8 . .
C38 C42 C41 119.1(6) . .
C38 C42 H42 120.5 . .
C41 C42 H42 120.5 . .
C33 N1 C37 119.1(5) . .
C33 N1 Cd1 118.9(4) . .
C37 N1 Cd1 121.7(4) . .
C40 N2 C41 118.1(5) . .
C40 N2 Cd4 119.2(4) . 1_556
C41 N2 Cd4 122.7(4) . 1_556
C14 O1 Cd2 134.2(3) . .
C14 O2 Cd1 109.6(4) . .
C13 O4 Cd4 137.6(4) . 12_766
C15 O5 Cd2 132.6(4) . .
C15 O6 Cd4 116.5(3) . .
C16 O7 Cd3 123.8(3) . .
C16 O8 Cd1 152.9(4) . 15_566
C30 O9 Cd4 90.0(4) . .
C30 O10 Cd4 92.3(3) . .
C29 O11 Cd3 92.9(3) . .
C29 O12 Cd3 92.9(4) . .
C31 O13 Cd1 91.4(4) . 3_554
C31 O14 Cd1 92.2(3) . 3_554
C32 O15 Cd3 90.4(4) . 1_554
C32 O16 Cd3 93.3(4) . 1_554
Cd1 O17 H17A 97.9 . .
Cd1 O17 H17B 106.8 . .
H17A O17 H17B 96.7 . .
Cd2 O18 H18B 113.4 . .
Cd2 O18 H18C 117.7 . .
H18B O18 H18C 96.7 . .
Cd2 O19 H19B 103.8 . .
Cd2 O19 H19C 93.3 . .
H19B O19 H19C 102.2 . .
Cd2 O20 H20B 106.3 . .
Cd2 O20 H20C 120.4 . .
H20B O20 H20C 108.5 . .
Cd2 O21 H21A 105.8 . .
Cd2 O21 H21C 105.4 . .
H21A O21 H21C 106.1 . .
Cd3 O22 H22A 108.5 . .
Cd3 O22 H22C 105.4 . .
H22A O22 H22C 114.1 . .
Cd3 O23 H23A 101.4 . .
Cd3 O23 H23B 107.2 . .
H23A O23 H23B 109.9 . .
Cd4 O24 H24B 103.9 . .
Cd4 O24 H24C 100.1 . .
H24B O24 H24C 108.3 . .
H25A O25 H25B 109(10) . .
H26B O26 H26A 106(6) . .
H27A O27 H27B 113(6) . .
H28B O28 H28A 113(6) . .
H29A O29 H29B 109(6) . .
H30A O30 H30B 110(6) . .

loop_
_geom_bond_atom_site_label_1
_geom_bond_atom_site_label_2
_geom_bond_distance
_geom_bond_site_symmetry_2
Cd1 O2 2.218(5) .
Cd1 O8 2.285(4) 12_767
Cd1 O17 2.326(4) .
Cd1 N1 2.331(5) .
Cd1 O14 2.393(4) 4_455
Cd1 O13 2.435(4) 4_455
Cd1 C31 2.750(6) 4_455
Cd2 O5 2.234(4) .
Cd2 O1 2.259(4) .
Cd2 O20 2.279(5) .
Cd2 O18 2.293(4) .
Cd2 O19 2.325(4) .
Cd2 O21 2.378(4) .
Cd3 O22 2.264(4) .
Cd3 O7 2.286(4) .
Cd3 O23 2.361(4) .
Cd3 O16 2.405(4) 1_556
Cd3 O15 2.426(4) 1_556
Cd3 O12 2.439(4) .
Cd3 O11 2.441(4) .
Cd3 C32 2.747(6) 1_556
Cd4 O6 2.213(4) .
Cd4 O4 2.215(4) 15_565
Cd4 O24 2.280(5) .
Cd4 N2 2.319(5) 1_554
Cd4 O10 2.373(4) .
Cd4 O9 2.448(4) .
Cd4 C30 2.741(6) .
C1 C6 1.356(9) .
C1 C2 1.403(8) .
C1 C7 1.491(8) .
C2 C3 1.398(8) .
C2 C14 1.499(8) .
C3 C4 1.390(9) .
C3 C13 1.478(8) .
C4 C5 1.324(9) .
C4 H4 0.9300 .
C5 C6 1.397(10) .
C5 H5 0.9300 .
C6 H6 0.9300 .
C7 C12 1.393(9) .
C7 C8 1.410(8) .
C8 C9 1.450(8) .
C8 C15 1.480(7) .
C9 C10 1.355(9) .
C9 C16 1.429(8) .
C10 C11 1.417(8) .
C10 H10 0.9300 .
C11 C12 1.394(9) .
C11 H11 0.9300 .
C12 H12 0.9300 .
C13 O4 1.239(8) .
C13 O3 1.262(8) .
C14 O2 1.232(7) .
C14 O1 1.284(7) .
C15 O5 1.221(6) .
C15 O6 1.258(6) .
C16 O8 1.237(7) .
C16 O7 1.284(6) .
C17 C22 1.378(8) .
C17 C18 1.425(8) .
C17 H17 0.9300 .
C18 C19 1.335(8) .
C18 C29 1.504(8) .
C19 C20 1.416(8) .
C19 C30 1.512(8) .
C20 C21 1.360(7) .
C20 C25 1.506(8) .
C21 C22 1.465(8) .
C21 H21 0.9300 .
C22 H22 0.9300 .
C23 C28 1.385(9) .
C23 C24 1.452(9) .
C23 C32 1.503(9) .
C24 C25 1.349(8) .
C24 C31 1.500(8) .
C25 C26 1.366(8) .
C26 C27 1.400(8) .
C26 H26 0.9300 .
C27 C28 1.416(9) .
C27 H27 0.9300 .
C28 H28 0.9300 .
C29 O11 1.261(8) .
C29 O12 1.266(7) .
C30 O9 1.235(7) .
C30 O10 1.280(7) .
C31 O13 1.220(6) .
C31 O14 1.265(7) .
C31 Cd1 2.750(6) 3_554
C32 O16 1.198(8) .
C32 O15 1.271(8) .
C32 Cd3 2.747(6) 1_554
C33 N1 1.280(7) .
C33 C34 1.406(8) .
C33 H33 0.9300 .
C34 C35 1.392(8) .
C34 H34 0.9300 .
C35 C36 1.451(8) .
C35 C38 1.517(9) .
C36 C37 1.348(9) .
C36 H36 0.9300 .
C37 N1 1.353(8) .
C37 H37 0.9300 .
C38 C42 1.359(9) .
C38 C39 1.427(8) .
C39 C40 1.386(9) .
C39 H39 0.9300 .
C40 N2 1.328(8) .
C40 H40 0.9300 .
C41 N2 1.343(8) .
C41 C42 1.405(9) .
C41 H41 0.9300 .
C42 H42 0.9300 .
N2 Cd4 2.319(5) 1_556
O4 Cd4 2.215(4) 12_766
O8 Cd1 2.285(4) 15_566
O13 Cd1 2.435(4) 3_554
O14 Cd1 2.393(4) 3_554
O15 Cd3 2.426(4) 1_554
O16 Cd3 2.405(4) 1_554
O17 H17A 0.8999 .
O17 H17B 0.9001 .
O18 H18B 0.9002 .
O18 H18C 0.8998 .
O19 H19B 0.8999 .
O19 H19C 0.9000 .
O20 H20B 0.8999 .
O20 H20C 0.9001 .
O21 H21A 0.9000 .
O21 H21C 0.9000 .
O22 H22A 0.8999 .
O22 H22C 0.9001 .
O23 H23A 0.9000 .
O23 H23B 0.8999 .
O24 H24B 0.9000 .
O24 H24C 0.9002 .
O25 H25A 0.92(16) .
O25 H25B 0.93(17) .
O26 H26B 0.92(8) .
O26 H26A 0.91(7) .
O27 H27A 0.92(8) .
O27 H27B 1.01(7) .
O28 H28B 0.88(6) .
O28 H28A 0.91(7) .
O29 H29A 0.91(7) .
O29 H29B 0.92(7) .
O30 H30A 0.91(8) .
O30 H30B 0.92(8) .

loop_
_geom_hbond_atom_site_label_D
_geom_hbond_atom_site_label_H
_geom_hbond_atom_site_label_A
_geom_hbond_distance_DH
_geom_hbond_distance_HA
_geom_hbond_distance_DA
_geom_hbond_angle_DHA
_geom_hbond_site_symmetry_A
O26 H26B O28 0.92(8) 1.94(8) 2.806(6) 156(6) 3
O24 H24B O11 0.90 1.96 2.803(6) 156.2 13_565
O23 H23B O3 0.90 2.02 2.532(7) 114.6 3
O23 H23A O17 0.90 2.59 3.060(6) 113.5 3
O23 H23A O16 0.90 2.30 2.814(6) 116.4 1_556
O23 H23A O13 0.90 2.27 3.100(6) 152.8 1_556
O22 H22C O9 0.90 1.96 2.806(5) 155.3 13_565
O22 H22A O14 0.90 1.73 2.599(6) 160.0 13_565
O20 H20C O29 0.90 1.91 2.769(6) 158.7 2_565
O19 H19B O13 0.90 2.27 2.721(6) 110.6 4_455
O27 H27A O30 0.92(8) 2.30(8) 3.120(7) 147(6) 4_455
O17 H17B O16 0.90 2.15 2.806(6) 129.3 12_766
O30 H30A O29 0.91(8) 2.19(8) 3.093(6) 170(6) .
O29 H29A O28 0.91(7) 2.19(8) 3.079(6) 163(6) 1_554
O28 H28B O27 0.88(6) 1.96(6) 2.804(7) 160(6) .
O27 H27B O26 1.01(7) 1.90(6) 2.857(6) 157(5) .
O24 H24C O22 0.90 2.35 2.910(6) 119.9 .
O24 H24C O11 0.90 2.34 3.220(6) 165.6 .
O21 H21C O12 0.90 2.56 3.298(6) 140.1 .
O21 H21C O10 0.90 2.16 2.716(7) 118.8 .
O20 H20B O7 0.90 1.86 2.735(6) 162.7 .
O18 H18B O3 0.90 2.24 2.749(6) 115.2 .
